data_4066549
loop_
_publ_author_name
'Yuan, Yuanyuan'
'Chen, Yaofeng'
'Li, Guangyu'
'Xia, Wei'

_publ_section_title
;
 Synthesis and Structural Features of Boratabenzene Rare-Earth Metal Alkyl
 Complexes
;
_journal_issue 17
_journal_name_full Organometallics
_journal_page_first 3722
_journal_paper_doi 10.1021/om1005116
_journal_volume 29
_journal_year 2010
_chemical_formula_sum 'C41 H47 B2 Lu N2 Si2'
_chemical_formula_weight 820.58
_chemical_name_systematic
; 
 ? 
;
_space_group_IT_number 19
_symmetry_cell_setting orthorhombic
_symmetry_space_group_name_Hall 'P 2ac 2ab'
_symmetry_space_group_name_H-M 'P 21 21 21'
_atom_sites_solution_hydrogens geom
_atom_sites_solution_primary direct
_atom_sites_solution_secondary difmap
_audit_creation_method SHELXL-97
_cell_angle_alpha 90.00
_cell_angle_beta 90.00
_cell_angle_gamma 90.00
_cell_formula_units_Z 4
_cell_length_a 8.6296(6)
_cell_length_b 17.7256(12)
_cell_length_c 25.2551(18)
_cell_measurement_temperature 123(2)
_cell_volume 3863.1(5)
_computing_structure_refinement 'SHELXL-97 (Sheldrick, 1997)'
_computing_structure_solution 'SHELXS-97 (Sheldrick, 1990)'
_diffrn_ambient_temperature 123(2)
_diffrn_measured_fraction_theta_full 1.000
_diffrn_measured_fraction_theta_max 1.000
_diffrn_radiation_monochromator graphite
_diffrn_radiation_source 'fine-focus sealed tube'
_diffrn_radiation_type MoK\a
_diffrn_radiation_wavelength 0.71073
_diffrn_reflns_av_R_equivalents 0.0348
_diffrn_reflns_av_sigmaI/netI 0.0263
_diffrn_reflns_limit_h_max 10
_diffrn_reflns_limit_h_min -10
_diffrn_reflns_limit_k_max 18
_diffrn_reflns_limit_k_min -21
_diffrn_reflns_limit_l_max 30
_diffrn_reflns_limit_l_min -30
_diffrn_reflns_number 44487
_diffrn_reflns_theta_full 25.01
_diffrn_reflns_theta_max 25.01
_diffrn_reflns_theta_min 1.40
_exptl_absorpt_coefficient_mu 2.648
_exptl_absorpt_correction_T_max 1
_exptl_absorpt_correction_T_min 0.257789
_exptl_absorpt_correction_type multi-scan
_exptl_crystal_density_diffrn 1.411
_exptl_crystal_density_method 'not measured'
_exptl_crystal_description block
_exptl_crystal_F_000 1664
_exptl_crystal_size_max 0.987
_exptl_crystal_size_mid 0.795
_exptl_crystal_size_min 0.540
_refine_diff_density_max 1.010
_refine_diff_density_min -0.715
_refine_diff_density_rms 0.081
_refine_ls_abs_structure_details 'Flack H D (1983), Acta Cryst. A39, 876-881'
_refine_ls_abs_structure_Flack 0.012(7)
_refine_ls_extinction_method none
_refine_ls_goodness_of_fit_ref 1.059
_refine_ls_hydrogen_treatment constr
_refine_ls_matrix_type full
_refine_ls_number_parameters 469
_refine_ls_number_reflns 6785
_refine_ls_number_restraints 28
_refine_ls_restrained_S_all 1.059
_refine_ls_R_factor_all 0.0230
_refine_ls_R_factor_gt 0.0225
_refine_ls_shift/su_max 0.001
_refine_ls_shift/su_mean 0.000
_refine_ls_structure_factor_coef Fsqd
_refine_ls_weighting_details 'calc w=1/[\s^2^(Fo^2^)+(0.0316P)^2^+3.7065P] where P=(Fo^2^+2Fc^2^)/3'
_refine_ls_weighting_scheme calc
_refine_ls_wR_factor_gt 0.0589
_refine_ls_wR_factor_ref 0.0592
_reflns_number_gt 6687
_reflns_number_total 6785
_reflns_threshold_expression >2sigma(I)
_cod_data_source_file om1005116_si_001.cif
_cod_data_source_block z
_cod_depositor_comments
;
The following automatic conversions were performed:

'_symmetry_cell_setting' value 'Orthorhombic' changed to
'orthorhombic' according to
/home/saulius/struct/CIF-dictionaries/cif_core.dic dictionary named
'cif_core.dic' version 2.4.1 from 2010-06-29.

Automatic conversion script
Id: cif_fix_values 1715 2011-07-08 13:25:40Z adriana 
;
_cod_original_sg_symbol_H-M P2(1)2(1)2(1)
_cod_database_code 4066549

loop_
_symmetry_equiv_pos_as_xyz
'x, y, z'
'-x+1/2, -y, z+1/2'
'-x, y+1/2, -z+1/2'
'x+1/2, -y+1/2, -z'

loop_
_atom_site_label
_atom_site_type_symbol
_atom_site_fract_x
_atom_site_fract_y
_atom_site_fract_z
_atom_site_U_iso_or_equiv
_atom_site_adp_type
_atom_site_occupancy
_atom_site_symmetry_multiplicity
_atom_site_calc_flag
_atom_site_refinement_flags
_atom_site_disorder_assembly
_atom_site_disorder_group
Lu1 Lu -0.068622(17) 0.436533(8) 0.292203(5) 0.02363(5) Uani 1 1 d . A .
N2 N -0.0722(4) 0.64464(17) 0.35289(11) 0.0241(6) Uani 1 1 d . A .
N1 N -0.2860(4) 0.46642(17) 0.14808(11) 0.0232(6) Uani 1 1 d . A .
C29 C 0.0055(4) 0.6595(2) 0.40204(15) 0.0250(8) Uani 1 1 d . . .
C30 C 0.1607(4) 0.6795(2) 0.40143(15) 0.0273(8) Uani 1 1 d . . .
H30A H 0.2134 0.6857 0.3687 0.033 Uiso 1 1 calc R . .
C31 C 0.2386(5) 0.6903(3) 0.44878(17) 0.0357(9) Uani 1 1 d . . .
H31A H 0.3458 0.7025 0.4486 0.043 Uiso 1 1 calc R . .
C32 C 0.1601(5) 0.6836(3) 0.49649(17) 0.0381(10) Uani 1 1 d . . .
H32A H 0.2132 0.6912 0.5290 0.046 Uiso 1 1 calc R . .
C33 C 0.0059(6) 0.6657(2) 0.49644(16) 0.0344(10) Uani 1 1 d . . .
H33A H -0.0477 0.6615 0.5291 0.041 Uiso 1 1 calc R . .
C34 C -0.0729(5) 0.6537(2) 0.44970(14) 0.0290(8) Uani 1 1 d . . .
H34A H -0.1801 0.6415 0.4502 0.035 Uiso 1 1 calc R . .
C23 C -0.2165(4) 0.6818(2) 0.34533(14) 0.0247(7) Uani 1 1 d . . .
C24 C -0.2336(5) 0.7574(2) 0.35801(15) 0.0275(8) Uani 1 1 d . . .
H24A H -0.1479 0.7846 0.3719 0.033 Uiso 1 1 calc R . .
C25 C -0.3731(5) 0.7939(2) 0.35073(16) 0.0336(9) Uani 1 1 d . . .
H25A H -0.3824 0.8456 0.3600 0.040 Uiso 1 1 calc R . .
C26 C -0.4984(5) 0.7565(3) 0.33022(17) 0.0364(10) Uani 1 1 d . . .
H26A H -0.5936 0.7822 0.3247 0.044 Uiso 1 1 calc R . .
C27 C -0.4845(4) 0.6804(2) 0.31761(16) 0.0322(9) Uani 1 1 d . . .
H27A H -0.5708 0.6537 0.3037 0.039 Uiso 1 1 calc R . .
C28 C -0.3457(4) 0.6438(2) 0.32523(16) 0.0266(8) Uani 1 1 d . . .
H28A H -0.3375 0.5917 0.3167 0.032 Uiso 1 1 calc R . .
C11 C -0.4219(4) 0.51293(19) 0.14428(13) 0.0231(7) Uani 1 1 d . . .
C12 C -0.4506(4) 0.5711(2) 0.17872(16) 0.0318(8) Uani 1 1 d . . .
H12A H -0.3787 0.5815 0.2062 0.038 Uiso 1 1 calc R . .
C13 C -0.5831(5) 0.6151(2) 0.17404(19) 0.0386(10) Uani 1 1 d . . .
H13A H -0.6013 0.6551 0.1983 0.046 Uiso 1 1 calc R . .
C14 C -0.6876(5) 0.6008(3) 0.13451(18) 0.0421(11) Uani 1 1 d . . .
H14A H -0.7774 0.6313 0.1309 0.051 Uiso 1 1 calc R . .
C15 C -0.6621(5) 0.5423(3) 0.10010(18) 0.0428(12) Uani 1 1 d . . .
H15A H -0.7354 0.5318 0.0730 0.051 Uiso 1 1 calc R . .
C16 C -0.5298(5) 0.4983(2) 0.10466(15) 0.0321(9) Uani 1 1 d . . .
H16A H -0.5129 0.4579 0.0806 0.039 Uiso 1 1 calc R . .
C17 C -0.1991(4) 0.4601(2) 0.10082(14) 0.0238(8) Uani 1 1 d . . .
C18 C -0.1570(5) 0.3902(2) 0.08028(16) 0.0315(9) Uani 1 1 d . . .
H18A H -0.1899 0.3453 0.0974 0.038 Uiso 1 1 calc R . .
C19 C -0.0671(6) 0.3860(3) 0.03483(17) 0.0405(10) Uani 1 1 d . . .
H19A H -0.0380 0.3379 0.0214 0.049 Uiso 1 1 calc R . .
C20 C -0.0200(5) 0.4493(3) 0.00919(17) 0.0453(13) Uani 1 1 d . . .
H20A H 0.0428 0.4455 -0.0216 0.054 Uiso 1 1 calc R . .
C21 C -0.0640(6) 0.5193(3) 0.02811(16) 0.0407(10) Uani 1 1 d . . .
H21A H -0.0335 0.5638 0.0098 0.049 Uiso 1 1 calc R . .
C22 C -0.1526(5) 0.5246(2) 0.07377(16) 0.0327(9) Uani 1 1 d . . .
H22A H -0.1819 0.5728 0.0867 0.039 Uiso 1 1 calc R . .
C5 C -0.1158(4) 0.3680(2) 0.19930(16) 0.0282(8) Uani 1 1 d . A .
H5A H -0.0328 0.3686 0.1717 0.034 Uiso 1 1 calc R . .
C4 C -0.1143(5) 0.3128(2) 0.23853(18) 0.0389(10) Uani 1 1 d . . .
H4A H -0.0314 0.2734 0.2380 0.047 Uiso 1 1 calc R . .
C3 C -0.2267(6) 0.3111(3) 0.27916(19) 0.0492(12) Uani 1 1 d . . .
H3A H -0.2215 0.2709 0.3068 0.059 Uiso 1 1 calc R . .
C2 C -0.3402(5) 0.3656(3) 0.28233(18) 0.0445(12) Uani 1 1 d . . .
H2A H -0.4128 0.3650 0.3132 0.053 Uiso 1 1 calc R . .
C1 C -0.3526(4) 0.4245(2) 0.24499(15) 0.0296(8) Uani 1 1 d . A .
H1A H -0.4318 0.4651 0.2499 0.036 Uiso 1 1 calc R . .
C6 C -0.0618(5) 0.58415(19) 0.25744(14) 0.0260(7) Uani 1 1 d . A .
H6A H -0.1600 0.6094 0.2462 0.031 Uiso 1 1 calc R . .
C7 C 0.0199(4) 0.5404(2) 0.22165(14) 0.0274(9) Uani 1 1 d . . .
H7A H -0.0212 0.5363 0.1847 0.033 Uiso 1 1 calc R . .
C8 C 0.1480(5) 0.4973(2) 0.23500(16) 0.0305(9) Uani 1 1 d . . .
H8A H 0.2026 0.4669 0.2074 0.037 Uiso 1 1 calc R . .
C9 C 0.2078(4) 0.5010(2) 0.28713(17) 0.0328(8) Uani 1 1 d . . .
H9A H 0.3020 0.4710 0.2965 0.039 Uiso 1 1 calc R . .
C10 C 0.1356(5) 0.5439(2) 0.32585(16) 0.0318(9) Uani 1 1 d . A .
H10A H 0.1754 0.5414 0.3630 0.038 Uiso 1 1 calc R . .
C35 C 0.0464(7) 0.3642(3) 0.35809(17) 0.0596(17) Uani 1 1 d . . .
C36 C -0.2178(6) 0.4675(2) 0.38960(17) 0.0398(10) Uani 1 1 d D . .
H36A H -0.1971 0.5182 0.4045 0.048 Uiso 1 1 calc R A .
H36B H -0.3293 0.4544 0.3908 0.048 Uiso 1 1 calc R . .
C37 C 0.0172(7) 0.4338(4) 0.47021(19) 0.0677(16) Uani 1 1 d . . .
H37A H -0.0103 0.4064 0.5026 0.102 Uiso 1 1 calc R A .
H37B H -0.0154 0.4866 0.4735 0.102 Uiso 1 1 calc R . .
H37C H 0.1296 0.4316 0.4649 0.102 Uiso 1 1 calc R . .
C38 C -0.2084(8) 0.3111(3) 0.4370(2) 0.0644(16) Uani 1 1 d . . .
H38A H -0.1966 0.3054 0.4754 0.097 Uiso 1 1 calc R A .
H38B H -0.1781 0.2641 0.4194 0.097 Uiso 1 1 calc R . .
H38C H -0.3168 0.3225 0.4287 0.097 Uiso 1 1 calc R . .
B1 B -0.2539(5) 0.4224(2) 0.19498(16) 0.0242(9) Uani 1 1 d . . .
B2 B -0.0018(5) 0.5951(3) 0.31372(18) 0.0262(9) Uani 1 1 d . . .
Si1 Si -0.08137(18) 0.39028(7) 0.41310(4) 0.0391(3) Uani 1 1 d D A .
Si2 Si 0.2246(3) 0.32111(16) 0.37061(11) 0.0283(6) Uani 0.50 1 d PD A 1
C39 C 0.2202(15) 0.2405(6) 0.4184(4) 0.059(3) Uani 0.50 1 d PDU A 1
H39A H 0.1803 0.2580 0.4526 0.089 Uiso 0.50 1 calc PR A 1
H39B H 0.3253 0.2206 0.4231 0.089 Uiso 0.50 1 calc PR A 1
H39C H 0.1528 0.2006 0.4046 0.089 Uiso 0.50 1 calc PR A 1
C40 C 0.3622(9) 0.3910(4) 0.3985(3) 0.0328(18) Uani 0.50 1 d PDU A 1
H40A H 0.3691 0.4346 0.3747 0.049 Uiso 0.50 1 calc PR A 1
H40B H 0.4648 0.3678 0.4021 0.049 Uiso 0.50 1 calc PR A 1
H40C H 0.3256 0.4075 0.4333 0.049 Uiso 0.50 1 calc PR A 1
C41 C 0.3023(18) 0.2792(8) 0.3090(4) 0.045(4) Uani 0.50 1 d PDU A 1
H41A H 0.3080 0.3180 0.2814 0.067 Uiso 0.50 1 calc PR A 1
H41B H 0.2339 0.2384 0.2972 0.067 Uiso 0.50 1 calc PR A 1
H41C H 0.4062 0.2590 0.3157 0.067 Uiso 0.50 1 calc PR A 1
Si2' Si 0.1901(3) 0.29140(18) 0.35495(12) 0.0332(6) Uani 0.50 1 d P A 2
C39' C 0.0725(13) 0.2017(5) 0.3572(4) 0.049(2) Uani 0.50 1 d PU A 2
H39D H 0.0138 0.1998 0.3904 0.073 Uiso 0.50 1 calc PR A 2
H39E H 0.1421 0.1581 0.3552 0.073 Uiso 0.50 1 calc PR A 2
H39F H 0.0007 0.2007 0.3272 0.073 Uiso 0.50 1 calc PR A 2
C40' C 0.3378(15) 0.2865(8) 0.4079(5) 0.069(4) Uani 0.50 1 d P A 2
H40D H 0.4005 0.3326 0.4075 0.104 Uiso 0.50 1 calc PR A 2
H40E H 0.4048 0.2427 0.4020 0.104 Uiso 0.50 1 calc PR A 2
H40F H 0.2864 0.2816 0.4423 0.104 Uiso 0.50 1 calc PR A 2
C41' C 0.2958(13) 0.2868(5) 0.2909(5) 0.031(2) Uani 0.50 1 d P A 2
H41D H 0.3600 0.3320 0.2868 0.046 Uiso 0.50 1 calc PR A 2
H41E H 0.2211 0.2840 0.2618 0.046 Uiso 0.50 1 calc PR A 2
H41F H 0.3620 0.2418 0.2904 0.046 Uiso 0.50 1 calc PR A 2

loop_
_atom_site_aniso_label
_atom_site_aniso_U_11
_atom_site_aniso_U_22
_atom_site_aniso_U_33
_atom_site_aniso_U_23
_atom_site_aniso_U_13
_atom_site_aniso_U_12
Lu1 0.02893(8) 0.02762(8) 0.01433(7) 0.00309(6) 0.00097(6) 0.00195(7)
N2 0.0238(14) 0.0309(16) 0.0177(14) -0.0066(12) 0.0006(14) 0.0010(15)
N1 0.0285(15) 0.0254(15) 0.0158(14) 0.0007(12) -0.0012(13) 0.0030(13)
C29 0.0269(17) 0.0235(19) 0.024(2) -0.0040(15) -0.0029(15) 0.0029(15)
C30 0.0294(19) 0.031(2) 0.0218(19) -0.0038(16) 0.0037(15) -0.0021(17)
C31 0.032(2) 0.038(2) 0.037(2) -0.010(2) -0.0068(17) -0.0019(18)
C32 0.048(3) 0.041(2) 0.025(2) -0.0072(19) -0.0105(18) 0.006(2)
C33 0.055(3) 0.029(2) 0.019(2) 0.0019(16) 0.0037(18) 0.0069(19)
C34 0.0340(19) 0.0277(19) 0.0255(19) -0.0004(15) 0.0039(19) 0.0029(19)
C23 0.0270(17) 0.0272(19) 0.0199(17) 0.0012(15) 0.0059(15) 0.0003(16)
C24 0.034(2) 0.0255(19) 0.0232(19) 0.0003(15) 0.0093(16) -0.0044(16)
C25 0.047(2) 0.027(2) 0.027(2) 0.0007(17) 0.0129(18) 0.0087(18)
C26 0.034(2) 0.044(3) 0.031(2) 0.0079(19) 0.0089(18) 0.013(2)
C27 0.0258(18) 0.041(2) 0.030(2) 0.0029(18) 0.0043(15) -0.0007(17)
C28 0.0270(18) 0.0256(19) 0.027(2) 0.0004(16) 0.0037(16) 0.0001(16)
C11 0.0221(16) 0.0254(17) 0.0217(17) 0.0050(14) 0.0002(16) 0.0006(16)
C12 0.0308(18) 0.0276(19) 0.037(2) -0.0031(17) -0.0008(16) -0.0023(18)
C13 0.035(2) 0.029(2) 0.052(3) 0.0039(18) 0.012(2) 0.0055(19)
C14 0.031(2) 0.053(3) 0.043(3) 0.020(2) 0.009(2) 0.013(2)
C15 0.026(2) 0.072(3) 0.031(2) 0.016(2) -0.0056(17) 0.001(2)
C16 0.035(2) 0.041(2) 0.0199(19) 0.0026(17) -0.0010(16) 0.0000(17)
C17 0.0222(17) 0.034(2) 0.0154(17) 0.0005(14) -0.0048(14) 0.0043(15)
C18 0.036(2) 0.034(2) 0.024(2) -0.0044(17) -0.0026(17) 0.0004(18)
C19 0.038(2) 0.052(3) 0.031(2) -0.0134(19) 0.003(2) 0.009(2)
C20 0.035(2) 0.078(4) 0.023(2) -0.005(2) 0.0041(17) 0.002(2)
C21 0.039(2) 0.057(3) 0.027(2) 0.0122(19) 0.002(2) 0.001(2)
C22 0.037(2) 0.035(2) 0.026(2) 0.0023(18) -0.0019(17) 0.0002(18)
C5 0.037(2) 0.0219(18) 0.026(2) -0.0037(16) -0.0048(16) 0.0016(15)
C4 0.052(3) 0.0215(19) 0.043(2) 0.0005(19) -0.0166(19) 0.0004(18)
C3 0.060(3) 0.040(2) 0.047(3) 0.022(2) -0.010(2) -0.016(2)
C2 0.042(2) 0.058(3) 0.034(3) 0.015(2) 0.0020(19) -0.021(2)
C1 0.0271(17) 0.037(2) 0.0245(19) 0.0045(17) -0.0012(15) -0.0027(17)
C6 0.0261(17) 0.0270(18) 0.0248(18) 0.0021(14) 0.0026(17) -0.0070(17)
C7 0.034(2) 0.030(2) 0.0174(19) -0.0022(14) 0.0054(14) -0.0094(15)
C8 0.035(2) 0.033(2) 0.023(2) -0.0067(17) 0.0138(17) -0.0055(18)
C9 0.0254(17) 0.041(2) 0.032(2) -0.0055(19) 0.0025(19) 0.0020(17)
C10 0.0293(18) 0.042(2) 0.025(2) -0.0089(17) -0.0039(16) 0.0017(17)
C35 0.079(4) 0.082(4) 0.018(2) 0.012(2) 0.005(2) 0.054(3)
C36 0.047(2) 0.034(2) 0.038(2) 0.0044(18) 0.017(2) 0.0063(19)
C37 0.082(4) 0.092(4) 0.030(2) -0.024(3) 0.002(2) 0.021(4)
C38 0.088(4) 0.052(3) 0.053(3) 0.024(3) 0.016(3) 0.017(3)
B1 0.030(2) 0.021(2) 0.021(2) 0.0002(15) -0.0034(15) -0.0068(16)
B2 0.0219(18) 0.033(2) 0.023(2) -0.0040(18) 0.0033(16) -0.0059(18)
Si1 0.0625(8) 0.0385(6) 0.0163(5) 0.0017(4) 0.0041(6) 0.0109(6)
Si2 0.0368(14) 0.0220(14) 0.0262(14) -0.0032(10) -0.0089(11) 0.0003(11)
C39 0.059(3) 0.058(3) 0.061(3) 0.0042(19) -0.0008(19) 0.0016(19)
C40 0.032(2) 0.034(2) 0.032(2) -0.0025(18) -0.0023(18) 0.0007(18)
C41 0.046(5) 0.044(5) 0.045(5) -0.001(2) 0.000(2) 0.0008(19)
Si2' 0.0358(15) 0.0348(16) 0.0289(15) 0.0042(12) 0.0030(12) 0.0115(13)
C39' 0.051(3) 0.048(3) 0.048(3) 0.0016(19) 0.0025(19) 0.0003(19)
C40' 0.072(8) 0.080(9) 0.056(7) -0.008(6) -0.026(6) 0.029(7)
C41' 0.036(5) 0.029(5) 0.027(6) 0.000(5) 0.007(5) 0.006(3)

loop_
_atom_type_symbol
_atom_type_description
_atom_type_scat_dispersion_real
_atom_type_scat_dispersion_imag
_atom_type_scat_source
C C 0.0033 0.0016 'International Tables Vol C Tables 4.2.6.8 and 6.1.1.4'
H H 0.0000 0.0000 'International Tables Vol C Tables 4.2.6.8 and 6.1.1.4'
B B 0.0013 0.0007 'International Tables Vol C Tables 4.2.6.8 and 6.1.1.4'
N N 0.0061 0.0033 'International Tables Vol C Tables 4.2.6.8 and 6.1.1.4'
Si Si 0.0817 0.0704 'International Tables Vol C Tables 4.2.6.8 and 6.1.1.4'
Lu Lu -0.4720 5.8584 'International Tables Vol C Tables 4.2.6.8 and 6.1.1.4'

loop_
_geom_angle_atom_site_label_1
_geom_angle_atom_site_label_2
_geom_angle_atom_site_label_3
_geom_angle
C35 Lu1 C8 108.65(19)
C35 Lu1 C4 88.45(18)
C8 Lu1 C4 99.71(14)
C35 Lu1 C3 81.1(2)
C8 Lu1 C3 130.90(15)
C4 Lu1 C3 31.29(15)
C35 Lu1 C9 83.6(2)
C8 Lu1 C9 31.29(13)
C4 Lu1 C9 118.30(14)
C3 Lu1 C9 145.73(15)
C35 Lu1 C2 100.5(2)
C8 Lu1 C2 140.81(13)
C4 Lu1 C2 54.77(15)
C3 Lu1 C2 30.13(16)
C9 Lu1 C2 171.47(14)
C35 Lu1 C5 116.28(16)
C8 Lu1 C5 79.05(12)
C4 Lu1 C5 30.53(13)
C3 Lu1 C5 55.02(14)
C9 Lu1 C5 106.91(12)
C2 Lu1 C5 64.57(13)
C35 Lu1 C7 137.33(19)
C8 Lu1 C7 30.44(13)
C4 Lu1 C7 106.02(13)
C3 Lu1 C7 130.33(13)
C9 Lu1 C7 54.06(13)
C2 Lu1 C7 120.83(13)
C5 Lu1 C7 76.80(11)
C35 Lu1 C10 83.5(2)
C8 Lu1 C10 54.48(12)
C4 Lu1 C10 147.75(13)
C3 Lu1 C10 164.51(13)
C9 Lu1 C10 29.83(12)
C2 Lu1 C10 157.46(14)
C5 Lu1 C10 133.51(12)
C7 Lu1 C10 62.79(12)
C35 Lu1 C1 130.7(2)
C8 Lu1 C1 115.80(12)
C4 Lu1 C1 64.65(13)
C3 Lu1 C1 54.13(14)
C9 Lu1 C1 145.10(12)
C2 Lu1 C1 30.22(13)
C5 Lu1 C1 56.30(12)
C7 Lu1 C1 91.11(12)
C10 Lu1 C1 140.27(12)
C35 Lu1 C6 137.88(19)
C8 Lu1 C6 54.16(13)
C4 Lu1 C6 129.41(12)
C3 Lu1 C6 140.60(13)
C9 Lu1 C6 63.65(13)
C2 Lu1 C6 115.78(14)
C5 Lu1 C6 98.92(11)
C7 Lu1 C6 29.44(11)
C10 Lu1 C6 54.85(12)
C1 Lu1 C6 87.40(12)
C35 Lu1 C36 71.28(15)
C8 Lu1 C36 136.93(13)
C4 Lu1 C36 123.10(14)
C3 Lu1 C36 92.11(15)
C9 Lu1 C36 111.59(14)
C2 Lu1 C36 76.89(15)
C5 Lu1 C36 141.41(14)
C7 Lu1 C36 125.13(12)
C10 Lu1 C36 83.56(13)
C1 Lu1 C36 89.22(13)
C6 Lu1 C36 95.87(11)
C23 N2 C29 116.2(3)
C23 N2 B2 123.6(3)
C29 N2 B2 120.2(3)
C17 N1 C11 114.9(3)
C17 N1 B1 123.2(3)
C11 N1 B1 121.4(3)
C34 C29 C30 120.1(4)
C34 C29 N2 120.6(4)
C30 C29 N2 119.3(4)
C29 C30 C31 119.7(4)
C30 C31 C32 120.1(4)
C33 C32 C31 119.6(4)
C32 C33 C34 121.1(4)
C33 C34 C29 119.4(4)
C24 C23 C28 117.7(4)
C24 C23 N2 120.7(3)
C28 C23 N2 121.6(3)
C25 C24 C23 121.0(4)
C26 C25 C24 120.8(4)
C25 C26 C27 119.2(4)
C28 C27 C26 120.0(4)
C27 C28 C23 121.2(4)
C12 C11 C16 118.4(4)
C12 C11 N1 122.5(3)
C16 C11 N1 119.2(3)
C11 C12 C13 121.1(4)
C14 C13 C12 120.0(4)
C13 C14 C15 119.8(4)
C14 C15 C16 120.3(4)
C15 C16 C11 120.4(4)
C22 C17 C18 118.2(4)
C22 C17 N1 120.2(3)
C18 C17 N1 121.6(3)
C19 C18 C17 120.2(4)
C20 C19 C18 121.1(4)
C19 C20 C21 119.7(4)
C20 C21 C22 119.9(4)
C21 C22 C17 120.8(4)
C4 C5 B1 119.9(4)
C4 C5 Lu1 72.1(2)
B1 C5 Lu1 84.0(2)
C5 C4 C3 121.7(4)
C5 C4 Lu1 77.3(2)
C3 C4 Lu1 75.2(3)
C2 C3 C4 121.0(4)
C2 C3 Lu1 76.6(3)
C4 C3 Lu1 73.5(3)
C3 C2 C1 122.3(4)
C3 C2 Lu1 73.3(3)
C1 C2 Lu1 77.4(2)
C2 C1 B1 119.6(4)
C2 C1 Lu1 72.4(2)
B1 C1 Lu1 82.1(2)
C7 C6 B2 120.5(4)
C7 C6 Lu1 71.8(2)
B2 C6 Lu1 80.3(2)
C6 C7 C8 123.8(4)
C6 C7 Lu1 78.8(2)
C8 C7 Lu1 71.7(2)
C7 C8 C9 119.4(3)
C7 C8 Lu1 77.8(2)
C9 C8 Lu1 76.4(2)
C10 C9 C8 121.2(4)
C10 C9 Lu1 78.3(2)
C8 C9 Lu1 72.4(2)
C9 C10 B2 122.3(4)
C9 C10 Lu1 71.8(2)
B2 C10 Lu1 81.4(2)
Si2 C35 Si2' 23.54(11)
Si2 C35 Si1 120.2(3)
Si2' C35 Si1 129.2(3)
Si2 C35 Lu1 138.4(3)
Si2' C35 Lu1 131.4(2)
Si1 C35 Lu1 98.4(2)
Si1 C36 Lu1 81.36(15)
N1 B1 C1 124.0(3)
N1 B1 C5 123.1(3)
C1 B1 C5 112.9(3)
N1 B1 Lu1 137.9(2)
C1 B1 Lu1 67.05(19)
C5 B1 Lu1 64.70(19)
N2 B2 C10 123.2(4)
N2 B2 C6 124.6(4)
C10 B2 C6 112.1(3)
N2 B2 Lu1 128.7(3)
C10 B2 Lu1 67.6(2)
C6 B2 Lu1 68.7(2)
C35 Si1 C37 114.9(3)
C35 Si1 C38 113.9(3)
C37 Si1 C38 109.3(3)
C35 Si1 C36 108.53(19)
C37 Si1 C36 103.2(3)
C38 Si1 C36 106.1(2)
C35 Si1 Lu1 46.60(14)
C37 Si1 Lu1 129.1(2)
C38 Si1 Lu1 121.6(2)
C36 Si1 Lu1 62.20(13)
C35 Si2 C41 110.0(5)
C35 Si2 C40 109.9(4)
C41 Si2 C40 110.8(6)
C35 Si2 C39 115.7(5)
C41 Si2 C39 104.1(6)
C40 Si2 C39 106.2(5)
C35 Si2' C40' 118.6(5)
C35 Si2' C41' 114.2(4)
C40' Si2' C41' 106.8(6)
C35 Si2' C39' 103.5(4)
C40' Si2' C39' 108.0(6)
C41' Si2' C39' 104.6(5)

loop_
_geom_bond_atom_site_label_1
_geom_bond_atom_site_label_2
_geom_bond_distance
Lu1 C35 2.324(4)
Lu1 C8 2.597(4)
Lu1 C4 2.608(4)
Lu1 C3 2.629(5)
Lu1 C9 2.648(4)
Lu1 C2 2.671(4)
Lu1 C5 2.673(4)
Lu1 C7 2.674(4)
Lu1 C10 2.730(4)
Lu1 C1 2.734(4)
Lu1 C6 2.761(3)
Lu1 C36 2.830(4)
N2 C23 1.422(5)
N2 C29 1.435(5)
N2 B2 1.456(5)
N1 C17 1.414(5)
N1 C11 1.437(5)
N1 B1 1.445(5)
C29 C34 1.385(6)
C29 C30 1.385(5)
C30 C31 1.385(5)
C31 C32 1.387(6)
C32 C33 1.368(6)
C33 C34 1.379(6)
C23 C24 1.387(5)
C23 C28 1.398(5)
C24 C25 1.378(6)
C25 C26 1.370(6)
C26 C27 1.392(6)
C27 C28 1.375(5)
C11 C12 1.371(5)
C11 C16 1.392(5)
C12 C13 1.389(6)
C13 C14 1.369(7)
C14 C15 1.371(7)
C15 C16 1.387(6)
C17 C22 1.391(6)
C17 C18 1.391(6)
C18 C19 1.388(6)
C19 C20 1.358(7)
C20 C21 1.384(7)
C21 C22 1.387(6)
C5 C4 1.392(6)
C5 B1 1.537(6)
C4 C3 1.412(7)
C3 C2 1.378(7)
C2 C1 1.410(6)
C1 B1 1.524(5)
C6 C7 1.384(5)
C6 B2 1.525(6)
C7 C8 1.386(6)
C8 C9 1.415(6)
C9 C10 1.386(6)
C10 B2 1.524(6)
C35 Si2 1.746(6)
C35 Si2' 1.791(5)
C35 Si1 1.833(5)
C36 Si1 1.901(5)
C37 Si1 1.844(5)
C38 Si1 1.881(6)
Si2 C41 1.850(9)
Si2 C40 1.855(7)
Si2 C39 1.871(8)
Si2' C40' 1.849(11)
Si2' C41' 1.858(12)
Si2' C39' 1.886(10)

loop_
_geom_torsion_atom_site_label_1
_geom_torsion_atom_site_label_2
_geom_torsion_atom_site_label_3
_geom_torsion_atom_site_label_4
_geom_torsion
C23 N2 C29 C34 49.4(5)
B2 N2 C29 C34 -131.6(4)
C23 N2 C29 C30 -130.8(4)
B2 N2 C29 C30 48.2(5)
C34 C29 C30 C31 2.9(6)
N2 C29 C30 C31 -176.9(4)
C29 C30 C31 C32 -2.0(6)
C30 C31 C32 C33 0.3(7)
C31 C32 C33 C34 0.6(7)
C32 C33 C34 C29 0.3(6)
C30 C29 C34 C33 -2.0(6)
N2 C29 C34 C33 177.8(3)
C29 N2 C23 C24 44.4(5)
B2 N2 C23 C24 -134.6(4)
C29 N2 C23 C28 -135.4(4)
B2 N2 C23 C28 45.7(5)
C28 C23 C24 C25 -0.4(5)
N2 C23 C24 C25 179.9(3)
C23 C24 C25 C26 -0.7(6)
C24 C25 C26 C27 1.2(6)
C25 C26 C27 C28 -0.7(6)
C26 C27 C28 C23 -0.3(6)
C24 C23 C28 C27 0.8(6)
N2 C23 C28 C27 -179.4(3)
C17 N1 C11 C12 -127.4(4)
B1 N1 C11 C12 60.1(5)
C17 N1 C11 C16 53.4(5)
B1 N1 C11 C16 -119.1(4)
C16 C11 C12 C13 -0.7(6)
N1 C11 C12 C13 -180.0(3)
C11 C12 C13 C14 -0.1(6)
C12 C13 C14 C15 1.0(6)
C13 C14 C15 C16 -1.0(7)
C14 C15 C16 C11 0.2(6)
C12 C11 C16 C15 0.7(6)
N1 C11 C16 C15 180.0(4)
C11 N1 C17 C22 52.2(5)
B1 N1 C17 C22 -135.5(4)
C11 N1 C17 C18 -128.3(4)
B1 N1 C17 C18 44.1(5)
C22 C17 C18 C19 1.9(6)
N1 C17 C18 C19 -177.7(4)
C17 C18 C19 C20 -0.8(7)
C18 C19 C20 C21 -0.9(7)
C19 C20 C21 C22 1.5(7)
C20 C21 C22 C17 -0.4(7)
C18 C17 C22 C21 -1.3(6)
N1 C17 C22 C21 178.3(4)
C35 Lu1 C5 C4 26.3(3)
C8 Lu1 C5 C4 131.8(3)
C3 Lu1 C5 C4 -29.9(3)
C9 Lu1 C5 C4 117.4(3)
C2 Lu1 C5 C4 -63.2(3)
C7 Lu1 C5 C4 162.8(3)
C10 Lu1 C5 C4 133.3(3)
C1 Lu1 C5 C4 -96.8(3)
C6 Lu1 C5 C4 -177.6(3)
C36 Lu1 C5 C4 -66.3(3)
C35 Lu1 C5 B1 150.3(2)
C8 Lu1 C5 B1 -104.1(2)
C4 Lu1 C5 B1 124.1(4)
C3 Lu1 C5 B1 94.2(3)
C9 Lu1 C5 B1 -118.5(2)
C2 Lu1 C5 B1 60.9(2)
C7 Lu1 C5 B1 -73.1(2)
C10 Lu1 C5 B1 -102.6(2)
C1 Lu1 C5 B1 27.3(2)
C6 Lu1 C5 B1 -53.5(2)
C36 Lu1 C5 B1 57.8(3)
B1 C5 C4 C3 -8.4(6)
Lu1 C5 C4 C3 63.4(4)
B1 C5 C4 Lu1 -71.8(3)
C35 Lu1 C4 C5 -156.6(3)
C8 Lu1 C4 C5 -48.0(3)
C3 Lu1 C4 C5 128.1(4)
C9 Lu1 C4 C5 -74.8(3)
C2 Lu1 C4 C5 99.4(3)
C7 Lu1 C4 C5 -17.4(3)
C10 Lu1 C4 C5 -81.5(3)
C1 Lu1 C4 C5 66.1(2)
C6 Lu1 C4 C5 3.1(3)
C36 Lu1 C4 C5 137.0(2)
C35 Lu1 C4 C3 75.3(3)
C8 Lu1 C4 C3 -176.1(3)
C9 Lu1 C4 C3 157.1(3)
C2 Lu1 C4 C3 -28.7(3)
C5 Lu1 C4 C3 -128.1(4)
C7 Lu1 C4 C3 -145.5(3)
C10 Lu1 C4 C3 150.4(3)
C1 Lu1 C4 C3 -62.0(3)
C6 Lu1 C4 C3 -125.0(3)
C36 Lu1 C4 C3 8.9(3)
C5 C4 C3 C2 -1.9(7)
Lu1 C4 C3 C2 62.7(4)
C5 C4 C3 Lu1 -64.5(4)
C35 Lu1 C3 C2 129.6(3)
C8 Lu1 C3 C2 -123.4(3)
C4 Lu1 C3 C2 -128.5(4)
C9 Lu1 C3 C2 -165.9(3)
C5 Lu1 C3 C2 -99.3(3)
C7 Lu1 C3 C2 -82.9(3)
C10 Lu1 C3 C2 132.3(5)
C1 Lu1 C3 C2 -28.5(2)
C6 Lu1 C3 C2 -42.9(4)
C36 Lu1 C3 C2 59.0(3)
C35 Lu1 C3 C4 -101.9(3)
C8 Lu1 C3 C4 5.1(3)
C9 Lu1 C3 C4 -37.5(4)
C2 Lu1 C3 C4 128.5(4)
C5 Lu1 C3 C4 29.2(2)
C7 Lu1 C3 C4 45.6(3)
C10 Lu1 C3 C4 -99.2(6)
C1 Lu1 C3 C4 99.9(3)
C6 Lu1 C3 C4 85.6(3)
C36 Lu1 C3 C4 -172.5(3)
C4 C3 C2 C1 1.5(7)
Lu1 C3 C2 C1 62.6(4)
C4 C3 C2 Lu1 -61.1(4)
C35 Lu1 C2 C3 -50.7(3)
C8 Lu1 C2 C3 87.2(3)
C4 Lu1 C2 C3 29.8(3)
C9 Lu1 C2 C3 67.2(10)
C5 Lu1 C2 C3 63.5(3)
C7 Lu1 C2 C3 118.2(3)
C10 Lu1 C2 C3 -149.0(3)
C1 Lu1 C2 C3 129.7(4)
C6 Lu1 C2 C3 151.3(3)
C36 Lu1 C2 C3 -118.5(3)
C35 Lu1 C2 C1 179.6(3)
C8 Lu1 C2 C1 -42.5(4)
C4 Lu1 C2 C1 -99.9(3)
C3 Lu1 C2 C1 -129.7(4)
C9 Lu1 C2 C1 -62.5(10)
C5 Lu1 C2 C1 -66.1(3)
C7 Lu1 C2 C1 -11.5(3)
C10 Lu1 C2 C1 81.3(4)
C6 Lu1 C2 C1 21.6(3)
C36 Lu1 C2 C1 111.8(3)
C3 C2 C1 B1 9.1(6)
Lu1 C2 C1 B1 69.7(3)
C3 C2 C1 Lu1 -60.6(4)
C35 Lu1 C1 C2 -0.5(3)
C8 Lu1 C1 C2 151.7(3)
C4 Lu1 C1 C2 62.9(3)
C3 Lu1 C1 C2 28.5(3)
C9 Lu1 C1 C2 166.7(3)
C5 Lu1 C1 C2 96.9(3)
C7 Lu1 C1 C2 170.2(3)
C10 Lu1 C1 C2 -143.6(3)
C6 Lu1 C1 C2 -160.6(3)
C36 Lu1 C1 C2 -64.7(3)
C35 Lu1 C1 B1 -125.1(2)
C8 Lu1 C1 B1 27.1(3)
C4 Lu1 C1 B1 -61.6(2)
C3 Lu1 C1 B1 -96.1(3)
C9 Lu1 C1 B1 42.1(3)
C2 Lu1 C1 B1 -124.6(4)
C5 Lu1 C1 B1 -27.7(2)
C7 Lu1 C1 B1 45.6(2)
C10 Lu1 C1 B1 91.8(3)
C6 Lu1 C1 B1 74.8(2)
C36 Lu1 C1 B1 170.7(2)
C35 Lu1 C6 C7 105.7(3)
C8 Lu1 C6 C7 27.9(2)
C4 Lu1 C6 C7 -43.2(3)
C3 Lu1 C6 C7 -85.3(3)
C9 Lu1 C6 C7 62.9(2)
C2 Lu1 C6 C7 -107.6(3)
C5 Lu1 C6 C7 -41.6(3)
C10 Lu1 C6 C7 96.3(3)
C1 Lu1 C6 C7 -96.9(2)
C36 Lu1 C6 C7 174.2(2)
C35 Lu1 C6 B2 -21.0(3)
C8 Lu1 C6 B2 -98.8(2)
C4 Lu1 C6 B2 -169.9(2)
C3 Lu1 C6 B2 148.0(3)
C9 Lu1 C6 B2 -63.8(2)
C2 Lu1 C6 B2 125.7(2)
C5 Lu1 C6 B2 -168.3(2)
C7 Lu1 C6 B2 -126.7(3)
C10 Lu1 C6 B2 -30.4(2)
C1 Lu1 C6 B2 136.4(2)
C36 Lu1 C6 B2 47.4(2)
B2 C6 C7 C8 7.6(6)
Lu1 C6 C7 C8 -58.8(3)
B2 C6 C7 Lu1 66.4(3)
C35 Lu1 C7 C6 -107.7(3)
C8 Lu1 C7 C6 -131.6(4)
C4 Lu1 C7 C6 146.6(2)
C3 Lu1 C7 C6 123.9(3)
C9 Lu1 C7 C6 -99.7(3)
C2 Lu1 C7 C6 88.5(3)
C5 Lu1 C7 C6 137.7(3)
C10 Lu1 C7 C6 -66.0(2)
C1 Lu1 C7 C6 82.7(2)
C36 Lu1 C7 C6 -7.1(3)
C35 Lu1 C7 C8 23.8(3)
C4 Lu1 C7 C8 -81.8(2)
C3 Lu1 C7 C8 -104.5(3)
C9 Lu1 C7 C8 31.8(2)
C2 Lu1 C7 C8 -140.0(2)
C5 Lu1 C7 C8 -90.8(2)
C10 Lu1 C7 C8 65.5(2)
C1 Lu1 C7 C8 -145.7(2)
C6 Lu1 C7 C8 131.6(4)
C36 Lu1 C7 C8 124.5(2)
C6 C7 C8 C9 -4.5(6)
Lu1 C7 C8 C9 -66.5(3)
C6 C7 C8 Lu1 62.1(3)
C35 Lu1 C8 C7 -163.2(3)
C4 Lu1 C8 C7 105.2(2)
C3 Lu1 C8 C7 102.5(3)
C9 Lu1 C8 C7 -124.7(3)
C2 Lu1 C8 C7 60.9(3)
C5 Lu1 C8 C7 82.6(2)
C10 Lu1 C8 C7 -96.1(2)
C1 Lu1 C8 C7 38.7(3)
C6 Lu1 C8 C7 -27.0(2)
C36 Lu1 C8 C7 -81.0(3)
C35 Lu1 C8 C9 -38.5(3)
C4 Lu1 C8 C9 -130.1(2)
C3 Lu1 C8 C9 -132.8(2)
C2 Lu1 C8 C9 -174.4(2)
C5 Lu1 C8 C9 -152.7(3)
C7 Lu1 C8 C9 124.7(3)
C10 Lu1 C8 C9 28.6(2)
C1 Lu1 C8 C9 163.4(2)
C6 Lu1 C8 C9 97.7(3)
C36 Lu1 C8 C9 43.7(3)
C7 C8 C9 C10 3.5(6)
Lu1 C8 C9 C10 -63.9(4)
C7 C8 C9 Lu1 67.3(3)
C35 Lu1 C9 C10 -88.0(3)
C8 Lu1 C9 C10 128.4(4)
C4 Lu1 C9 C10 -172.8(2)
C3 Lu1 C9 C10 -151.8(3)
C2 Lu1 C9 C10 153.0(9)
C5 Lu1 C9 C10 156.4(2)
C7 Lu1 C9 C10 97.4(3)
C1 Lu1 C9 C10 101.7(3)
C6 Lu1 C9 C10 64.7(2)
C36 Lu1 C9 C10 -21.1(3)
C35 Lu1 C9 C8 143.6(3)
C4 Lu1 C9 C8 58.8(3)
C3 Lu1 C9 C8 79.9(3)
C2 Lu1 C9 C8 24.6(10)
C5 Lu1 C9 C8 28.0(3)
C7 Lu1 C9 C8 -31.0(2)
C10 Lu1 C9 C8 -128.4(4)
C1 Lu1 C9 C8 -26.7(3)
C6 Lu1 C9 C8 -63.7(2)
C36 Lu1 C9 C8 -149.5(2)
C8 C9 C10 B2 -5.9(6)
Lu1 C9 C10 B2 -66.8(4)
C8 C9 C10 Lu1 60.9(4)
C35 Lu1 C10 C9 88.5(3)
C8 Lu1 C10 C9 -30.0(2)
C4 Lu1 C10 C9 12.0(4)
C3 Lu1 C10 C9 85.9(6)
C2 Lu1 C10 C9 -169.9(3)
C5 Lu1 C10 C9 -31.9(3)
C7 Lu1 C10 C9 -64.5(3)
C1 Lu1 C10 C9 -118.7(3)
C6 Lu1 C10 C9 -97.9(3)
C36 Lu1 C10 C9 160.3(3)
C35 Lu1 C10 B2 -143.3(3)
C8 Lu1 C10 B2 98.2(3)
C4 Lu1 C10 B2 140.2(3)
C3 Lu1 C10 B2 -145.9(5)
C9 Lu1 C10 B2 128.2(4)
C2 Lu1 C10 B2 -41.7(4)
C5 Lu1 C10 B2 96.3(3)
C7 Lu1 C10 B2 63.7(2)
C1 Lu1 C10 B2 9.5(3)
C6 Lu1 C10 B2 30.3(2)
C36 Lu1 C10 B2 -71.5(2)
C8 Lu1 C35 Si2 -20.1(6)
C4 Lu1 C35 Si2 79.6(5)
C3 Lu1 C35 Si2 110.1(5)
C9 Lu1 C35 Si2 -39.1(5)
C2 Lu1 C35 Si2 133.3(5)
C5 Lu1 C35 Si2 66.6(6)
C7 Lu1 C35 Si2 -32.6(7)
C10 Lu1 C35 Si2 -69.2(5)
C1 Lu1 C35 Si2 133.5(5)
C6 Lu1 C35 Si2 -76.9(5)
C36 Lu1 C35 Si2 -154.6(6)
C8 Lu1 C35 Si2' -52.2(5)
C4 Lu1 C35 Si2' 47.5(5)
C3 Lu1 C35 Si2' 78.1(5)
C9 Lu1 C35 Si2' -71.2(5)
C2 Lu1 C35 Si2' 101.3(5)
C5 Lu1 C35 Si2' 34.6(6)
C7 Lu1 C35 Si2' -64.7(6)
C10 Lu1 C35 Si2' -101.2(5)
C1 Lu1 C35 Si2' 101.5(5)
C6 Lu1 C35 Si2' -108.9(5)
C36 Lu1 C35 Si2' 173.4(6)
C8 Lu1 C35 Si1 138.6(2)
C4 Lu1 C35 Si1 -121.7(3)
C3 Lu1 C35 Si1 -91.1(3)
C9 Lu1 C35 Si1 119.6(3)
C2 Lu1 C35 Si1 -67.9(3)
C5 Lu1 C35 Si1 -134.6(2)
C7 Lu1 C35 Si1 126.1(2)
C10 Lu1 C35 Si1 89.6(3)
C1 Lu1 C35 Si1 -67.7(3)
C6 Lu1 C35 Si1 81.9(4)
C36 Lu1 C35 Si1 4.2(2)
C35 Lu1 C36 Si1 -4.1(2)
C8 Lu1 C36 Si1 -101.6(2)
C4 Lu1 C36 Si1 71.2(2)
C3 Lu1 C36 Si1 75.76(18)
C9 Lu1 C36 Si1 -78.93(18)
C2 Lu1 C36 Si1 101.97(19)
C5 Lu1 C36 Si1 104.9(2)
C7 Lu1 C36 Si1 -139.37(14)
C10 Lu1 C36 Si1 -89.32(17)
C1 Lu1 C36 Si1 129.82(17)
C6 Lu1 C36 Si1 -142.87(16)
C17 N1 B1 C1 -175.7(3)
C11 N1 B1 C1 -3.8(5)
C17 N1 B1 C5 4.0(5)
C11 N1 B1 C5 175.9(3)
C17 N1 B1 Lu1 91.7(5)
C11 N1 B1 Lu1 -96.4(4)
C2 C1 B1 N1 162.1(4)
Lu1 C1 B1 N1 -133.4(3)
C2 C1 B1 C5 -17.6(5)
Lu1 C1 B1 C5 46.9(3)
C2 C1 B1 Lu1 -64.5(3)
C4 C5 B1 N1 -162.4(4)
Lu1 C5 B1 N1 132.2(3)
C4 C5 B1 C1 17.3(5)
Lu1 C5 B1 C1 -48.1(3)
C4 C5 B1 Lu1 65.4(3)
C35 Lu1 B1 N1 -157.7(4)
C8 Lu1 B1 N1 -39.8(4)
C4 Lu1 B1 N1 -143.5(4)
C3 Lu1 B1 N1 -179.0(4)
C9 Lu1 B1 N1 -38.0(4)
C2 Lu1 B1 N1 146.9(5)
C5 Lu1 B1 N1 -112.2(5)
C7 Lu1 B1 N1 -14.6(4)
C10 Lu1 B1 N1 -4.7(5)
C1 Lu1 B1 N1 115.9(5)
C6 Lu1 B1 N1 14.1(4)
C36 Lu1 B1 N1 105.2(4)
C35 Lu1 B1 C1 86.4(3)
C8 Lu1 B1 C1 -155.7(2)
C4 Lu1 B1 C1 100.6(3)
C3 Lu1 B1 C1 65.1(2)
C9 Lu1 B1 C1 -153.9(2)
C2 Lu1 B1 C1 31.0(2)
C5 Lu1 B1 C1 131.9(3)
C7 Lu1 B1 C1 -130.5(2)
C10 Lu1 B1 C1 -120.6(2)
C6 Lu1 B1 C1 -101.8(2)
C36 Lu1 B1 C1 -10.7(3)
C35 Lu1 B1 C5 -45.5(3)
C8 Lu1 B1 C5 72.3(2)
C4 Lu1 B1 C5 -31.3(2)
C3 Lu1 B1 C5 -66.9(2)
C9 Lu1 B1 C5 74.1(2)
C2 Lu1 B1 C5 -100.9(3)
C7 Lu1 B1 C5 97.6(2)
C10 Lu1 B1 C5 107.5(2)
C1 Lu1 B1 C5 -131.9(3)
C6 Lu1 B1 C5 126.3(2)
C36 Lu1 B1 C5 -142.6(2)
C23 N2 B2 C10 -167.8(4)
C29 N2 B2 C10 13.3(6)
C23 N2 B2 C6 8.1(6)
C29 N2 B2 C6 -170.8(3)
C23 N2 B2 Lu1 -81.3(4)
C29 N2 B2 Lu1 99.8(4)
C9 C10 B2 N2 -175.4(4)
Lu1 C10 B2 N2 122.6(4)
C9 C10 B2 C6 8.2(6)
Lu1 C10 B2 C6 -53.8(3)
C9 C10 B2 Lu1 62.0(4)
C7 C6 B2 N2 174.8(4)
Lu1 C6 B2 N2 -123.1(4)
C7 C6 B2 C10 -8.9(5)
Lu1 C6 B2 C10 53.2(3)
C7 C6 B2 Lu1 -62.1(3)
C35 Lu1 B2 N2 -76.6(4)
C8 Lu1 B2 N2 -179.0(4)
C4 Lu1 B2 N2 140.6(4)
C3 Lu1 B2 N2 38.8(6)
C9 Lu1 B2 N2 -144.1(4)
C2 Lu1 B2 N2 45.2(4)
C5 Lu1 B2 N2 133.0(3)
C7 Lu1 B2 N2 147.4(4)
C10 Lu1 B2 N2 -115.3(5)
C1 Lu1 B2 N2 71.1(4)
C6 Lu1 B2 N2 118.0(4)
C36 Lu1 B2 N2 -12.6(3)
C35 Lu1 B2 C10 38.7(3)
C8 Lu1 B2 C10 -63.7(2)
C4 Lu1 B2 C10 -104.1(4)
C3 Lu1 B2 C10 154.1(4)
C9 Lu1 B2 C10 -28.8(2)
C2 Lu1 B2 C10 160.6(2)
C5 Lu1 B2 C10 -111.7(2)
C7 Lu1 B2 C10 -97.3(3)
C1 Lu1 B2 C10 -173.6(2)
C6 Lu1 B2 C10 -126.6(3)
C36 Lu1 B2 C10 102.7(2)
C35 Lu1 B2 C6 165.3(2)
C8 Lu1 B2 C6 63.0(2)
C4 Lu1 B2 C6 22.6(5)
C3 Lu1 B2 C6 -79.3(4)
C9 Lu1 B2 C6 97.9(2)
C2 Lu1 B2 C6 -72.8(3)
C5 Lu1 B2 C6 14.9(3)
C7 Lu1 B2 C6 29.4(2)
C10 Lu1 B2 C6 126.6(3)
C1 Lu1 B2 C6 -47.0(2)
C36 Lu1 B2 C6 -130.7(2)
Si2 C35 Si1 C37 42.6(5)
Si2' C35 Si1 C37 69.2(6)
Lu1 C35 Si1 C37 -121.2(3)
Si2 C35 Si1 C38 -84.5(5)
Si2' C35 Si1 C38 -57.9(6)
Lu1 C35 Si1 C38 111.6(3)
Si2 C35 Si1 C36 157.6(4)
Si2' C35 Si1 C36 -175.8(5)
Lu1 C35 Si1 C36 -6.3(3)
Si2 C35 Si1 Lu1 163.8(6)
Si2' C35 Si1 Lu1 -169.6(7)
Lu1 C36 Si1 C35 5.2(3)
Lu1 C36 Si1 C37 127.5(2)
Lu1 C36 Si1 C38 -117.6(2)
C8 Lu1 Si1 C35 -57.5(3)
C4 Lu1 Si1 C35 62.4(3)
C3 Lu1 Si1 C35 84.0(3)
C9 Lu1 Si1 C35 -61.6(3)
C2 Lu1 Si1 C35 114.1(3)
C5 Lu1 Si1 C35 67.6(3)
C7 Lu1 Si1 C35 -99.7(4)
C10 Lu1 Si1 C35 -86.6(3)
C1 Lu1 Si1 C35 131.0(3)
C6 Lu1 Si1 C35 -127.1(3)
C36 Lu1 Si1 C35 -173.3(4)
C35 Lu1 Si1 C37 88.8(4)
C8 Lu1 Si1 C37 31.3(3)
C4 Lu1 Si1 C37 151.1(3)
C3 Lu1 Si1 C37 172.7(3)
C9 Lu1 Si1 C37 27.1(3)
C2 Lu1 Si1 C37 -157.2(3)
C5 Lu1 Si1 C37 156.4(3)
C7 Lu1 Si1 C37 -11.0(3)
C10 Lu1 Si1 C37 2.2(3)
C1 Lu1 Si1 C37 -140.2(3)
C6 Lu1 Si1 C37 -38.4(3)
C36 Lu1 Si1 C37 -84.5(3)
C35 Lu1 Si1 C38 -94.3(4)
C8 Lu1 Si1 C38 -151.7(3)
C4 Lu1 Si1 C38 -31.9(2)
C3 Lu1 Si1 C38 -10.3(3)
C9 Lu1 Si1 C38 -155.9(2)
C2 Lu1 Si1 C38 19.8(3)
C5 Lu1 Si1 C38 -26.6(3)
C7 Lu1 Si1 C38 166.0(3)
C10 Lu1 Si1 C38 179.2(2)
C1 Lu1 Si1 C38 36.7(2)
C6 Lu1 Si1 C38 138.6(2)
C36 Lu1 Si1 C38 92.5(3)
C35 Lu1 Si1 C36 173.3(4)
C8 Lu1 Si1 C36 115.8(2)
C4 Lu1 Si1 C36 -124.4(2)
C3 Lu1 Si1 C36 -102.8(2)
C9 Lu1 Si1 C36 111.7(2)
C2 Lu1 Si1 C36 -72.7(2)
C5 Lu1 Si1 C36 -119.1(2)
C7 Lu1 Si1 C36 73.5(2)
C10 Lu1 Si1 C36 86.7(2)
C1 Lu1 Si1 C36 -55.7(2)
C6 Lu1 Si1 C36 46.1(2)
Si2' C35 Si2 C41 45.4(6)
Si1 C35 Si2 C41 165.0(6)
Lu1 C35 Si2 C41 -39.4(8)
Si2' C35 Si2 C40 167.7(5)
Si1 C35 Si2 C40 -72.7(5)
Lu1 C35 Si2 C40 82.8(6)
Si2' C35 Si2 C39 -72.1(6)
Si1 C35 Si2 C39 47.5(7)
Lu1 C35 Si2 C39 -157.0(6)
Si2 C35 Si2' C40' 24.3(6)
Si1 C35 Si2' C40' -51.5(8)
Lu1 C35 Si2' C40' 142.4(6)
Si2 C35 Si2' C41' -103.0(6)
Si1 C35 Si2' C41' -178.8(5)
Lu1 C35 Si2' C41' 15.1(7)
Si2 C35 Si2' C39' 143.8(5)
Si1 C35 Si2' C39' 68.1(6)
Lu1 C35 Si2' C39' -98.1(6)
